data_7228695
loop_
_publ_author_name
'Lv, Xue-Xin'
'Wang, Qian'
'Zhang, Li-Jing'
'Liu, Ling-Ling'
'Zhao, Mei'
'Guo, Dian-Shun'

_publ_section_title
;
 Synthesis, crystal structure and remote allosteric binding properties of
 cone thiacalix[4]pseudocrown receptors bearing anthraquinone function and
 different arms
;
_journal_issue 56
_journal_name_full 'RSC Adv.'
_journal_page_first 35528
_journal_paper_doi 10.1039/C7RA06083A
_journal_volume 7
_journal_year 2017
_chemical_formula_sum 'C71 H78 N6 O13 S4'
_chemical_formula_weight 1351.63
_chemical_name_systematic
;
?
;
_space_group_IT_number 2
_symmetry_cell_setting triclinic
_symmetry_space_group_name_Hall '-P 1'
_symmetry_space_group_name_H-M 'P -1'
_atom_sites_solution_hydrogens geom
_atom_sites_solution_primary direct
_atom_sites_solution_secondary difmap
_audit_creation_method SHELXL-97
_audit_update_record
;
2012-01-17 deposited with the CCDC.
2017-07-03 downloaded from the CCDC.
;
_cell_angle_alpha 66.767(3)
_cell_angle_beta 81.148(4)
_cell_angle_gamma 80.089(4)
_cell_formula_units_Z 2
_cell_length_a 15.083(4)
_cell_length_b 15.371(4)
_cell_length_c 16.395(4)
_cell_measurement_reflns_used 3598
_cell_measurement_temperature 173(2)
_cell_measurement_theta_max 25.833
_cell_measurement_theta_min 2.334
_cell_volume 3425.1(15)
_computing_cell_refinement 'Bruker SMART'
_computing_data_collection 'Bruker SMART'
_computing_data_reduction 'Bruker SAINT'
_computing_molecular_graphics 'Bruker SHELXTL'
_computing_publication_material 'Bruker SHELXTL'
_computing_structure_refinement 'SHELXL-97 (Sheldrick, 1997)'
_computing_structure_solution 'SHELXS-97 (Sheldrick, 1990)'
_diffrn_ambient_temperature 173(2)
_diffrn_measured_fraction_theta_full 0.979
_diffrn_measured_fraction_theta_max 0.979
_diffrn_measurement_device_type 'CCD area detector'
_diffrn_measurement_method 'phi and omega scans'
_diffrn_radiation_monochromator graphite
_diffrn_radiation_source 'fine-focus sealed tube'
_diffrn_radiation_type MoK\a
_diffrn_radiation_wavelength 0.71073
_diffrn_reflns_av_R_equivalents 0.0351
_diffrn_reflns_av_sigmaI/netI 0.0843
_diffrn_reflns_limit_h_max 7
_diffrn_reflns_limit_h_min -18
_diffrn_reflns_limit_k_max 18
_diffrn_reflns_limit_k_min -18
_diffrn_reflns_limit_l_max 17
_diffrn_reflns_limit_l_min -19
_diffrn_reflns_number 17948
_diffrn_reflns_theta_full 25.50
_diffrn_reflns_theta_max 25.50
_diffrn_reflns_theta_min 1.84
_exptl_absorpt_coefficient_mu 0.206
_exptl_absorpt_correction_T_max 0.9757
_exptl_absorpt_correction_T_min 0.9369
_exptl_absorpt_correction_type multi-scan
_exptl_absorpt_process_details sadabs
_exptl_crystal_colour yellow
_exptl_crystal_density_diffrn 1.311
_exptl_crystal_density_method 'not measured'
_exptl_crystal_description block
_exptl_crystal_F_000 1428
_exptl_crystal_size_max 0.32
_exptl_crystal_size_mid 0.31
_exptl_crystal_size_min 0.12
_refine_diff_density_max 0.513
_refine_diff_density_min -0.368
_refine_diff_density_rms 0.057
_refine_ls_extinction_method none
_refine_ls_goodness_of_fit_ref 1.022
_refine_ls_hydrogen_treatment constr
_refine_ls_matrix_type full
_refine_ls_number_parameters 936
_refine_ls_number_reflns 12489
_refine_ls_number_restraints 80
_refine_ls_restrained_S_all 1.024
_refine_ls_R_factor_all 0.1098
_refine_ls_R_factor_gt 0.0652
_refine_ls_shift/su_max 0.000
_refine_ls_shift/su_mean 0.000
_refine_ls_structure_factor_coef Fsqd
_refine_ls_weighting_details 'calc w=1/[\s^2^(Fo^2^)+(0.0785P)^2^+0.7224P] where P=(Fo^2^+2Fc^2^)/3'
_refine_ls_weighting_scheme calc
_refine_ls_wR_factor_gt 0.1525
_refine_ls_wR_factor_ref 0.1796
_reflns_number_gt 7668
_reflns_number_total 12489
_reflns_threshold_expression >2sigma(I)
_cod_data_source_file c7ra06083a2.cif
_cod_data_source_block 91028cm
_cod_depositor_comments
;
The following automatic conversions were performed:

'_symmetry_cell_setting' value 'Triclinic' changed to 'triclinic'
according to
/home/data/users/saulius/crontab/automatic-downloads/rss-feeds/RSC/lib/dictionaries/cif_core.dic
dictionary named 'cif_core.dic' version 2.4.2 from 2011-04-26.

Automatic conversion script
Id: cif_fix_values 4973 2017-02-22 13:04:09Z antanas 
;
_cod_original_cell_volume 3425.3(14)
_cod_original_sg_symbol_H-M P-1
_cod_database_code 7228695

loop_
_symmetry_equiv_pos_as_xyz
'x, y, z'
'-x, -y, -z'

loop_
_atom_site_label
_atom_site_type_symbol
_atom_site_fract_x
_atom_site_fract_y
_atom_site_fract_z
_atom_site_U_iso_or_equiv
_atom_site_adp_type
_atom_site_occupancy
_atom_site_symmetry_multiplicity
_atom_site_calc_flag
_atom_site_refinement_flags
_atom_site_disorder_assembly
_atom_site_disorder_group
C4 C -0.0298(3) 0.4549(3) 0.3376(3) 0.0532(11) Uani 1 1 d . . .
C5 C 0.0183(2) 0.3598(2) 0.3362(2) 0.0387(9) Uani 1 1 d . A .
C6 C -0.0273(2) 0.2829(3) 0.3532(2) 0.0375(8) Uani 1 1 d . . .
H6 H -0.0910 0.2893 0.3668 0.045 Uiso 1 1 calc R A .
C7 C 0.0168(2) 0.1963(2) 0.3512(2) 0.0342(8) Uani 1 1 d . A .
C8 C 0.1105(2) 0.1860(2) 0.3314(2) 0.0312(8) Uani 1 1 d . . .
C9 C 0.1573(2) 0.2626(2) 0.3145(2) 0.0339(8) Uani 1 1 d . A .
C10 C 0.1117(2) 0.3482(2) 0.3166(2) 0.0373(8) Uani 1 1 d . . .
H10 H 0.1449 0.3999 0.3044 0.045 Uiso 1 1 calc R A .
C11 C 0.1780(3) 0.0336(2) 0.4119(2) 0.0400(9) Uani 1 1 d . . .
H11A H 0.1225 0.0111 0.4501 0.048 Uiso 1 1 calc R A .
H11B H 0.2106 0.0610 0.4423 0.048 Uiso 1 1 calc R . .
C12 C 0.2372(2) -0.0470(2) 0.3933(2) 0.0337(8) Uani 1 1 d . A .
H12A H 0.2066 -0.0682 0.3564 0.040 Uiso 1 1 calc R . .
H12B H 0.2947 -0.0248 0.3597 0.040 Uiso 1 1 calc R . .
C13 C 0.2890(2) -0.1251(3) 0.5476(2) 0.0437(9) Uani 1 1 d . A .
H13 H 0.3051 -0.0715 0.5546 0.052 Uiso 1 1 calc R . .
C14 C 0.2945(2) -0.2162(3) 0.6067(2) 0.0440(9) Uani 1 1 d . A .
C15 C 0.3313(3) -0.2582(3) 0.6958(2) 0.0538(11) Uani 1 1 d . . .
H15A H 0.3264 -0.2091 0.7217 0.065 Uiso 1 1 calc R . .
H15B H 0.2976 -0.3110 0.7374 0.065 Uiso 1 1 calc R . .
C16 C 0.4719(3) -0.3403(2) 0.7516(2) 0.0414(9) Uani 1 1 d . . .
C17 C 0.4461(3) -0.3378(3) 0.8360(2) 0.0448(9) Uani 1 1 d . . .
H17 H 0.3909 -0.3019 0.8468 0.054 Uiso 1 1 calc R . .
C18 C 0.5012(3) -0.3880(3) 0.9041(2) 0.0490(10) Uani 1 1 d . . .
H18 H 0.4854 -0.3840 0.9610 0.059 Uiso 1 1 calc R . .
C19 C 0.5792(3) -0.4439(3) 0.8893(2) 0.0465(10) Uani 1 1 d . . .
H19 H 0.6155 -0.4801 0.9368 0.056 Uiso 1 1 calc R . .
C20 C 0.6045(3) -0.4475(2) 0.8066(2) 0.0398(9) Uani 1 1 d . . .
C21 C 0.5521(3) -0.3948(2) 0.7351(2) 0.0395(9) Uani 1 1 d . . .
C22 C 0.5864(3) -0.3933(3) 0.6452(2) 0.0454(10) Uani 1 1 d . . .
C23 C 0.6496(2) -0.4779(3) 0.6406(2) 0.0423(9) Uani 1 1 d . . .
C24 C 0.7029(3) -0.5304(3) 0.7114(2) 0.0452(9) Uani 1 1 d . . .
C25 C 0.6897(3) -0.5075(3) 0.7929(2) 0.0473(10) Uani 1 1 d . . .
C26 C 0.7653(3) -0.6070(3) 0.7076(3) 0.0587(12) Uani 1 1 d . . .
H26 H 0.8027 -0.6412 0.7546 0.070 Uiso 1 1 calc R . .
C27 C 0.7724(3) -0.6327(3) 0.6354(3) 0.0613(12) Uani 1 1 d . . .
H27 H 0.8149 -0.6852 0.6331 0.074 Uiso 1 1 calc R . .
C28 C 0.7187(3) -0.5836(3) 0.5657(3) 0.0579(11) Uani 1 1 d . . .
H28 H 0.7228 -0.6039 0.5174 0.070 Uiso 1 1 calc R . .
C29 C 0.6586(3) -0.5045(3) 0.5672(2) 0.0480(10) Uani 1 1 d . . .
C30 C 0.6093(3) -0.4766(3) 0.4257(2) 0.0563(11) Uani 1 1 d . . .
H30A H 0.5880 -0.5393 0.4420 0.068 Uiso 1 1 calc R . .
H30B H 0.6723 -0.4792 0.3981 0.068 Uiso 1 1 calc R . .
C31 C 0.5500(3) -0.3997(3) 0.3631(2) 0.0458(10) Uani 1 1 d . C .
C32 C 0.5078(4) -0.3176(3) 0.3678(3) 0.0750(15) Uani 1 1 d . C .
H32 H 0.5072 -0.2956 0.4145 0.090 Uiso 1 1 calc R . .
C35 C 0.2864(2) -0.0296(2) 0.1161(2) 0.0365(8) Uani 1 1 d . C .
C36 C 0.3499(2) 0.0225(3) 0.0515(2) 0.0377(8) Uani 1 1 d . . .
C37 C 0.3385(2) 0.0517(3) -0.0381(2) 0.0391(9) Uani 1 1 d . . .
H37 H 0.3828 0.0858 -0.0812 0.047 Uiso 1 1 calc R . .
C38 C 0.2654(2) 0.0329(3) -0.0671(2) 0.0426(9) Uani 1 1 d . . .
C39 C 0.2010(2) -0.0149(3) -0.0018(2) 0.0432(9) Uani 1 1 d . . .
H39 H 0.1492 -0.0275 -0.0199 0.052 Uiso 1 1 calc R . .
C40 C 0.2094(2) -0.0448(3) 0.0886(2) 0.0377(8) Uani 1 1 d . . .
C41 C 0.2535(3) 0.0644(3) -0.1669(2) 0.0546(11) Uani 1 1 d . . .
C42 C 0.1666(3) 0.1349(4) -0.1883(3) 0.0833(17) Uani 1 1 d . . .
H42A H 0.1617 0.1607 -0.2526 0.125 Uiso 1 1 calc R . .
H42B H 0.1686 0.1871 -0.1689 0.125 Uiso 1 1 calc R . .
H42C H 0.1140 0.1017 -0.1568 0.125 Uiso 1 1 calc R . .
C43 C 0.3323(3) 0.1147(4) -0.2264(3) 0.0741(15) Uani 1 1 d . . .
H43A H 0.3889 0.0723 -0.2120 0.111 Uiso 1 1 calc R . .
H43B H 0.3349 0.1730 -0.2164 0.111 Uiso 1 1 calc R . .
H43C H 0.3236 0.1313 -0.2891 0.111 Uiso 1 1 calc R . .
C44 C 0.2454(4) -0.0212(4) -0.1877(3) 0.0880(17) Uani 1 1 d . . .
H44A H 0.2994 -0.0676 -0.1718 0.132 Uiso 1 1 calc R . .
H44B H 0.2397 -0.0008 -0.2515 0.132 Uiso 1 1 calc R . .
H44C H 0.1918 -0.0506 -0.1533 0.132 Uiso 1 1 calc R . .
C45 C 0.2238(3) 0.3555(3) -0.1068(3) 0.0734(15) Uani 1 1 d . . .
H45A H 0.2722 0.3168 -0.1292 0.110 Uiso 1 1 calc R . .
H45B H 0.1972 0.4081 -0.1572 0.110 Uiso 1 1 calc R . .
H45C H 0.1771 0.3156 -0.0702 0.110 Uiso 1 1 calc R . .
C46 C 0.1931(3) 0.4699(3) -0.0300(3) 0.0661(13) Uani 1 1 d . . .
H46A H 0.1400 0.4398 0.0048 0.099 Uiso 1 1 calc R . .
H46B H 0.1751 0.5204 -0.0860 0.099 Uiso 1 1 calc R . .
H46C H 0.2190 0.4975 0.0043 0.099 Uiso 1 1 calc R . .
C47 C 0.3452(3) 0.4447(3) -0.1045(3) 0.0656(13) Uani 1 1 d . . .
H47A H 0.3688 0.4747 -0.0710 0.098 Uiso 1 1 calc R . .
H47B H 0.3272 0.4934 -0.1614 0.098 Uiso 1 1 calc R . .
H47C H 0.3921 0.3971 -0.1160 0.098 Uiso 1 1 calc R . .
C48 C 0.2628(3) 0.3959(3) -0.0502(2) 0.0454(10) Uani 1 1 d . . .
C49 C 0.2932(2) 0.3142(2) 0.0349(2) 0.0347(8) Uani 1 1 d . . .
C50 C 0.3496(2) 0.2358(2) 0.0277(2) 0.0375(8) Uani 1 1 d . . .
H50 H 0.3672 0.2342 -0.0299 0.045 Uiso 1 1 calc R . .
C51 C 0.3811(2) 0.1598(2) 0.1008(2) 0.0331(8) Uani 1 1 d . . .
C52 C 0.3600(2) 0.1622(2) 0.1855(2) 0.0327(8) Uani 1 1 d . A .
C53 C 0.3027(2) 0.2403(2) 0.1948(2) 0.0325(8) Uani 1 1 d . A .
C54 C 0.2693(2) 0.3142(2) 0.1198(2) 0.0354(8) Uani 1 1 d . . .
H54 H 0.2291 0.3660 0.1273 0.042 Uiso 1 1 calc R . .
C55 C 0.4753(3) 0.1024(3) 0.2801(3) 0.0506(10) Uani 1 1 d . B .
H55A H 0.4644 0.1587 0.2971 0.061 Uiso 1 1 calc R . .
H55B H 0.5192 0.1165 0.2265 0.061 Uiso 1 1 calc R . .
C56 C 0.5147(3) 0.0198(4) 0.3533(3) 0.0616(13) Uani 1 1 d . . .
C58 C -0.1594(4) 0.2657(3) 0.0388(4) 0.095(2) Uani 1 1 d . . .
H58A H -0.1842 0.2114 0.0373 0.143 Uiso 1 1 calc R . .
H58B H -0.1783 0.3235 -0.0116 0.143 Uiso 1 1 calc R . .
H58C H -0.1820 0.2743 0.0948 0.143 Uiso 1 1 calc R . .
C59 C -0.0171(4) 0.3317(3) 0.0332(3) 0.0728(14) Uani 1 1 d . . .
H59A H -0.0331 0.3884 -0.0194 0.109 Uiso 1 1 calc R . .
H59B H 0.0489 0.3175 0.0321 0.109 Uiso 1 1 calc R . .
H59C H -0.0417 0.3435 0.0873 0.109 Uiso 1 1 calc R . .
C60 C -0.0197(5) 0.2341(3) -0.0559(3) 0.098(2) Uani 1 1 d . . .
H60A H -0.0435 0.1798 -0.0583 0.148 Uiso 1 1 calc R . .
H60B H 0.0465 0.2224 -0.0593 0.148 Uiso 1 1 calc R . .
H60C H -0.0385 0.2922 -0.1062 0.148 Uiso 1 1 calc R . .
C61 C -0.0568(3) 0.2466(3) 0.0324(3) 0.0608(12) Uani 1 1 d . . .
C62 C -0.0273(3) 0.1583(3) 0.1136(2) 0.0416(9) Uani 1 1 d . . .
C63 C 0.0233(2) 0.0767(3) 0.1072(2) 0.0407(9) Uani 1 1 d . . .
H63 H 0.0399 0.0739 0.0499 0.049 Uiso 1 1 calc R . .
C64 C 0.0506(2) -0.0017(2) 0.1822(2) 0.0350(8) Uani 1 1 d . . .
C65 C 0.0238(2) 0.0006(2) 0.2666(2) 0.0328(8) Uani 1 1 d . . .
C66 C -0.0236(2) 0.0838(2) 0.2735(2) 0.0338(8) Uani 1 1 d . A .
C67 C -0.0490(2) 0.1600(3) 0.1984(2) 0.0397(9) Uani 1 1 d . . .
H67 H -0.0824 0.2157 0.2047 0.048 Uiso 1 1 calc R . .
C68 C 0.0145(3) -0.1622(3) 0.3694(3) 0.0526(11) Uani 1 1 d . . .
H68A H 0.0504 -0.2119 0.4158 0.063 Uiso 1 1 calc R . .
H68B H 0.0223 -0.1810 0.3172 0.063 Uiso 1 1 calc R . .
C69 C -0.0821(3) -0.1607(3) 0.4042(2) 0.0487(10) Uani 1 1 d . . .
C70 C -0.1991(3) -0.2598(4) 0.4652(3) 0.0877(17) Uani 1 1 d . . .
H70A H -0.2034 -0.2841 0.5305 0.132 Uiso 1 1 calc R . .
H70B H -0.2191 -0.3057 0.4463 0.132 Uiso 1 1 calc R . .
H70C H -0.2377 -0.1987 0.4429 0.132 Uiso 1 1 calc R . .
C71 C 0.6253(4) 0.2378(4) 0.9639(4) 0.0902(18) Uani 1 1 d . . .
H71A H 0.6842 0.2309 0.9309 0.135 Uiso 1 1 calc R . .
H71B H 0.5919 0.1852 0.9720 0.135 Uiso 1 1 calc R . .
H71C H 0.6340 0.2367 1.0223 0.135 Uiso 1 1 calc R . .
N1 N 0.25583(18) -0.1267(2) 0.47705(18) 0.0343(7) Uani 1 1 d . . .
N2 N 0.2402(2) -0.2142(2) 0.4908(2) 0.0501(8) Uani 1 1 d . A .
N3 N 0.2654(2) -0.2702(2) 0.5710(2) 0.0562(9) Uani 1 1 d . . .
N4 N 0.4667(3) -0.2732(3) 0.2928(3) 0.0825(14) Uani 1 1 d D . .
N5 N 0.4814(3) -0.3265(3) 0.2435(2) 0.0749(12) Uani 1 1 d . C .
N6 N 0.5331(3) -0.4033(3) 0.2867(2) 0.0764(13) Uani 1 1 d . . .
O1 O 0.29851(17) -0.06204(17) 0.20484(15) 0.0424(6) Uani 1 1 d . . .
O2 O 0.60380(19) -0.4534(2) 0.50219(16) 0.0568(8) Uani 1 1 d D . .
O3 O 0.5690(2) -0.32478(19) 0.57787(17) 0.0640(9) Uani 1 1 d . . .
O4 O 0.7467(2) -0.5363(2) 0.84542(19) 0.0671(9) Uani 1 1 d . . .
O5 O 0.42199(19) -0.2922(2) 0.68082(16) 0.0576(8) Uani 1 1 d . . .
O6 O 0.15611(15) 0.10294(15) 0.32624(13) 0.0332(5) Uani 1 1 d . A .
O7 O 0.05019(16) -0.07360(17) 0.34333(15) 0.0393(6) Uani 1 1 d . . .
O8 O -0.1324(2) -0.0916(2) 0.40831(19) 0.0643(8) Uani 1 1 d . . .
O9 O -0.1073(2) -0.2463(2) 0.4301(2) 0.0706(9) Uani 1 1 d . . .
O10 O 0.39313(15) 0.08778(16) 0.25886(14) 0.0366(6) Uani 1 1 d . . .
O13 O 0.5784(4) 0.3204(3) 0.9183(3) 0.1240(17) Uani 1 1 d . . .
H13A H 0.5725 0.3222 0.8675 0.186 Uiso 1 1 calc R . .
S1 S 0.27764(6) 0.24798(7) 0.30161(6) 0.0405(2) Uani 1 1 d . . .
S2 S 0.12213(6) -0.10220(7) 0.16910(6) 0.0422(2) Uani 1 1 d . . .
S3 S -0.04519(6) 0.09820(7) 0.37783(6) 0.0398(2) Uani 1 1 d . . .
S4 S 0.44225(6) 0.05722(7) 0.08331(6) 0.0407(2) Uani 1 1 d . . .
C1 C -0.0066(5) 0.5348(4) 0.2421(5) 0.069(2) Uani 0.690(9) 1 d P A 1
H1A H -0.0411 0.5961 0.2388 0.103 Uiso 0.690(9) 1 calc PR A 1
H1B H -0.0226 0.5169 0.1956 0.103 Uiso 0.690(9) 1 calc PR A 1
H1C H 0.0582 0.5405 0.2333 0.103 Uiso 0.690(9) 1 calc PR A 1
C2 C -0.1335(6) 0.4603(6) 0.3452(8) 0.087(3) Uani 0.690(9) 1 d P A 1
H2A H -0.1543 0.4127 0.4024 0.130 Uiso 0.690(9) 1 calc PR A 1
H2B H -0.1512 0.4475 0.2963 0.130 Uiso 0.690(9) 1 calc PR A 1
H2C H -0.1609 0.5242 0.3416 0.130 Uiso 0.690(9) 1 calc PR A 1
C3 C 0.0005(7) 0.4787(6) 0.4041(6) 0.098(4) Uani 0.690(9) 1 d P A 1
H3A H -0.0082 0.4272 0.4626 0.147 Uiso 0.690(9) 1 calc PR A 1
H3B H -0.0343 0.5381 0.4056 0.147 Uiso 0.690(9) 1 calc PR A 1
H3C H 0.0648 0.4869 0.3896 0.147 Uiso 0.690(9) 1 calc PR A 1
C1' C -0.0746(10) 0.4280(9) 0.4451(8) 0.050(4) Uani 0.310(9) 1 d P A 2
H1'1 H -0.0258 0.4033 0.4845 0.074 Uiso 0.310(9) 1 calc PR A 2
H1'2 H -0.1156 0.3797 0.4608 0.074 Uiso 0.310(9) 1 calc PR A 2
H1'3 H -0.1081 0.4857 0.4519 0.074 Uiso 0.310(9) 1 calc PR A 2
C2' C 0.0328(12) 0.5281(11) 0.3276(12) 0.072(5) Uani 0.310(9) 1 d P A 2
H2'1 H -0.0031 0.5830 0.3378 0.108 Uiso 0.310(9) 1 calc PR A 2
H2'2 H 0.0640 0.5493 0.2673 0.108 Uiso 0.310(9) 1 calc PR A 2
H2'3 H 0.0775 0.4986 0.3714 0.108 Uiso 0.310(9) 1 calc PR A 2
C3' C -0.1014(16) 0.4891(15) 0.2841(15) 0.095(9) Uani 0.310(9) 1 d P A 2
H3'1 H -0.1448 0.4424 0.3049 0.142 Uiso 0.310(9) 1 calc PR A 2
H3'2 H -0.0782 0.4995 0.2222 0.142 Uiso 0.310(9) 1 calc PR A 2
H3'3 H -0.1314 0.5495 0.2877 0.142 Uiso 0.310(9) 1 calc PR A 2
C57 C 0.5128(4) -0.1284(4) 0.4613(4) 0.0576(15) Uani 0.732(6) 1 d PU B 3
H57A H 0.5711 -0.1560 0.4409 0.086 Uiso 0.732(6) 1 calc PR B 3
H57B H 0.4741 -0.1789 0.4936 0.086 Uiso 0.732(6) 1 calc PR B 3
H57C H 0.5224 -0.0977 0.5010 0.086 Uiso 0.732(6) 1 calc PR B 3
O11 O 0.5913(3) 0.0271(3) 0.3718(3) 0.0539(12) Uani 0.732(6) 1 d PU B 3
O12 O 0.4691(9) -0.0575(7) 0.3845(8) 0.0610(17) Uani 0.732(6) 1 d PU B 3
C57' C 0.5962(11) -0.0946(11) 0.4709(10) 0.062(3) Uani 0.268(6) 1 d PU B 4
H57D H 0.5455 -0.1226 0.5128 0.093 Uiso 0.268(6) 1 calc PR B 4
H57E H 0.6417 -0.0874 0.5038 0.093 Uiso 0.268(6) 1 calc PR B 4
H57F H 0.6234 -0.1366 0.4393 0.093 Uiso 0.268(6) 1 calc PR B 4
O11' O 0.474(2) -0.041(2) 0.393(2) 0.048(2) Uani 0.268(6) 1 d PU B 4
O12' O 0.5642(9) -0.0025(10) 0.4075(9) 0.0610(17) Uani 0.268(6) 1 d PU B 4
C33 C 0.4324(5) -0.1693(4) 0.2464(5) 0.0709(17) Uani 0.736(7) 1 d PDU C 5
H33A H 0.4460 -0.1311 0.2784 0.085 Uiso 0.736(7) 1 calc PR C 5
H33B H 0.4611 -0.1443 0.1844 0.085 Uiso 0.736(7) 1 calc PR C 5
C34 C 0.3333(4) -0.1652(4) 0.2470(5) 0.0614(16) Uani 0.736(7) 1 d PDU C 5
H34A H 0.3051 -0.1929 0.3089 0.074 Uiso 0.736(7) 1 calc PR C 5
H34B H 0.3198 -0.2010 0.2127 0.074 Uiso 0.736(7) 1 calc PR C 5
C33' C 0.3730(9) -0.2141(13) 0.2869(15) 0.076(2) Uani 0.264(7) 1 d PDU C 6
H33C H 0.3305 -0.2450 0.2698 0.091 Uiso 0.264(7) 1 calc PR C 6
H33D H 0.3498 -0.2120 0.3460 0.091 Uiso 0.264(7) 1 calc PR C 6
C34' C 0.3772(13) -0.1260(12) 0.2273(12) 0.071(2) Uani 0.264(7) 1 d PDU C 6
H34C H 0.4085 -0.1312 0.1715 0.085 Uiso 0.264(7) 1 calc PR C 6
H34D H 0.4168 -0.0960 0.2488 0.085 Uiso 0.264(7) 1 calc PR C 6

loop_
_atom_site_aniso_label
_atom_site_aniso_U_11
_atom_site_aniso_U_22
_atom_site_aniso_U_33
_atom_site_aniso_U_23
_atom_site_aniso_U_13
_atom_site_aniso_U_12
C4 0.052(3) 0.040(2) 0.063(3) -0.022(2) 0.000(2) 0.008(2)
C5 0.044(2) 0.033(2) 0.0307(19) -0.0081(15) 0.0019(16) 0.0015(17)
C6 0.035(2) 0.042(2) 0.0321(19) -0.0155(16) 0.0031(15) 0.0015(17)
C7 0.038(2) 0.037(2) 0.0270(18) -0.0117(15) 0.0002(15) -0.0047(16)
C8 0.0366(19) 0.0311(19) 0.0217(16) -0.0087(14) -0.0023(14) 0.0032(16)
C9 0.0351(19) 0.040(2) 0.0218(17) -0.0099(15) 0.0009(14) -0.0006(17)
C10 0.046(2) 0.035(2) 0.0280(18) -0.0091(15) -0.0006(16) -0.0070(17)
C11 0.050(2) 0.040(2) 0.0249(18) -0.0094(16) -0.0022(16) 0.0012(18)
C12 0.0334(19) 0.038(2) 0.0253(17) -0.0083(15) -0.0057(14) 0.0009(16)
C13 0.043(2) 0.050(2) 0.034(2) -0.0103(18) -0.0109(17) -0.0049(19)
C14 0.039(2) 0.048(2) 0.038(2) -0.0092(18) -0.0070(17) -0.0021(18)
C15 0.052(3) 0.056(3) 0.038(2) -0.0077(19) -0.0030(19) 0.009(2)
C16 0.056(2) 0.032(2) 0.0295(19) -0.0020(15) -0.0137(17) -0.0029(18)
C17 0.054(2) 0.040(2) 0.035(2) -0.0066(17) -0.0082(18) -0.0057(19)
C18 0.073(3) 0.040(2) 0.032(2) -0.0049(17) -0.0108(19) -0.018(2)
C19 0.060(3) 0.042(2) 0.032(2) -0.0019(17) -0.0197(19) -0.010(2)
C20 0.050(2) 0.032(2) 0.034(2) -0.0047(16) -0.0142(17) -0.0085(18)
C21 0.052(2) 0.0284(19) 0.034(2) -0.0038(15) -0.0155(17) -0.0052(17)
C22 0.061(3) 0.035(2) 0.035(2) -0.0053(17) -0.0172(18) 0.0005(19)
C23 0.045(2) 0.039(2) 0.036(2) -0.0075(17) -0.0054(17) -0.0016(18)
C24 0.051(2) 0.036(2) 0.043(2) -0.0071(17) -0.0138(18) -0.0025(19)
C25 0.056(3) 0.037(2) 0.041(2) -0.0021(17) -0.018(2) -0.0055(19)
C26 0.057(3) 0.053(3) 0.053(3) -0.008(2) -0.018(2) 0.012(2)
C27 0.052(3) 0.065(3) 0.058(3) -0.021(2) -0.010(2) 0.018(2)
C28 0.059(3) 0.060(3) 0.049(2) -0.022(2) -0.004(2) 0.011(2)
C29 0.048(2) 0.053(2) 0.035(2) -0.0110(18) -0.0074(18) 0.006(2)
C30 0.057(3) 0.067(3) 0.038(2) -0.021(2) -0.0062(19) 0.015(2)
C31 0.051(2) 0.050(2) 0.031(2) -0.0141(18) -0.0022(17) -0.001(2)
C32 0.107(4) 0.056(3) 0.067(3) -0.032(2) -0.042(3) 0.028(3)
C35 0.044(2) 0.0343(19) 0.0298(19) -0.0154(16) -0.0033(16) 0.0076(17)
C36 0.035(2) 0.040(2) 0.038(2) -0.0196(17) -0.0025(16) 0.0060(17)
C37 0.038(2) 0.042(2) 0.0332(19) -0.0145(16) 0.0023(16) -0.0002(17)
C38 0.041(2) 0.056(2) 0.0317(19) -0.0214(18) -0.0012(16) 0.0027(19)
C39 0.039(2) 0.062(3) 0.035(2) -0.0260(19) -0.0008(17) -0.0057(19)
C40 0.039(2) 0.042(2) 0.0319(19) -0.0159(16) 0.0003(16) -0.0013(17)
C41 0.050(2) 0.081(3) 0.032(2) -0.021(2) 0.0017(18) -0.011(2)
C42 0.069(3) 0.136(5) 0.036(2) -0.023(3) -0.012(2) -0.006(3)
C43 0.071(3) 0.116(4) 0.029(2) -0.018(2) 0.001(2) -0.023(3)
C44 0.120(5) 0.114(4) 0.048(3) -0.045(3) 0.007(3) -0.042(4)
C45 0.090(4) 0.060(3) 0.082(3) -0.033(3) -0.054(3) 0.017(3)
C46 0.082(3) 0.043(2) 0.070(3) -0.018(2) -0.040(3) 0.022(2)
C47 0.096(4) 0.053(3) 0.037(2) -0.0004(19) -0.012(2) -0.015(3)
C48 0.058(3) 0.032(2) 0.046(2) -0.0119(17) -0.0240(19) 0.0047(19)
C49 0.037(2) 0.0328(19) 0.0345(19) -0.0112(15) -0.0065(15) -0.0049(16)
C50 0.039(2) 0.038(2) 0.0327(19) -0.0119(16) -0.0023(16) -0.0019(17)
C51 0.0310(18) 0.0322(19) 0.0332(19) -0.0112(15) -0.0030(15) 0.0008(15)
C52 0.0301(18) 0.0312(19) 0.0305(18) -0.0042(15) -0.0026(14) -0.0057(15)
C53 0.0287(18) 0.037(2) 0.0333(19) -0.0151(16) 0.0012(15) -0.0072(16)
C54 0.0303(19) 0.0348(19) 0.041(2) -0.0153(16) -0.0034(16) -0.0024(16)
C55 0.043(2) 0.056(3) 0.055(2) -0.019(2) -0.0180(19) -0.004(2)
C56 0.064(3) 0.078(3) 0.040(2) -0.029(2) -0.015(2) 0.028(3)
C58 0.104(4) 0.055(3) 0.108(4) 0.007(3) -0.071(4) 0.001(3)
C59 0.114(4) 0.045(3) 0.055(3) -0.014(2) 0.005(3) -0.022(3)
C60 0.203(7) 0.048(3) 0.039(3) -0.005(2) -0.037(3) -0.009(4)
C61 0.094(4) 0.040(2) 0.042(2) -0.0043(19) -0.021(2) -0.007(2)
C62 0.049(2) 0.041(2) 0.036(2) -0.0108(17) -0.0108(17) -0.0103(19)
C63 0.051(2) 0.044(2) 0.0294(19) -0.0147(17) -0.0017(16) -0.0115(19)
C64 0.0348(19) 0.042(2) 0.0313(19) -0.0160(16) -0.0022(15) -0.0066(16)
C65 0.0296(18) 0.039(2) 0.0297(18) -0.0111(15) -0.0038(14) -0.0063(16)
C66 0.0303(18) 0.043(2) 0.0299(18) -0.0161(16) -0.0017(14) -0.0044(16)
C67 0.037(2) 0.038(2) 0.045(2) -0.0160(17) -0.0062(17) -0.0038(17)
C68 0.057(3) 0.046(2) 0.042(2) -0.0061(19) -0.0040(19) 0.002(2)
C69 0.058(3) 0.055(3) 0.029(2) -0.0106(19) -0.0073(18) -0.006(2)
C70 0.083(4) 0.120(5) 0.055(3) -0.012(3) -0.001(3) -0.055(3)
C71 0.091(4) 0.091(4) 0.098(4) -0.050(3) -0.052(3) 0.034(3)
N1 0.0315(16) 0.0362(17) 0.0305(16) -0.0081(13) -0.0049(12) -0.0008(13)
N2 0.061(2) 0.0345(18) 0.054(2) -0.0133(16) -0.0180(17) 0.0015(16)
N3 0.069(2) 0.0355(18) 0.048(2) 0.0000(16) -0.0115(18) 0.0011(17)
N4 0.109(4) 0.050(2) 0.085(3) -0.024(2) -0.051(3) 0.034(2)
N5 0.097(3) 0.071(3) 0.048(2) -0.022(2) -0.025(2) 0.026(2)
N6 0.100(3) 0.077(3) 0.045(2) -0.028(2) -0.029(2) 0.040(2)
O1 0.0494(15) 0.0429(15) 0.0306(13) -0.0118(11) -0.0100(11) 0.0058(12)
O2 0.0653(19) 0.0664(18) 0.0358(15) -0.0239(14) -0.0139(13) 0.0192(15)
O3 0.088(2) 0.0524(17) 0.0363(15) -0.0095(13) -0.0159(15) 0.0219(16)
O4 0.074(2) 0.066(2) 0.0561(18) -0.0139(15) -0.0381(17) 0.0113(17)
O5 0.0581(18) 0.0665(19) 0.0328(14) -0.0077(13) -0.0157(13) 0.0154(15)
O6 0.0346(13) 0.0342(13) 0.0247(12) -0.0091(10) -0.0007(10) 0.0050(11)
O7 0.0404(14) 0.0422(15) 0.0309(13) -0.0105(11) -0.0073(11) 0.0019(12)
O8 0.0558(19) 0.077(2) 0.062(2) -0.0310(17) 0.0033(15) -0.0078(17)
O9 0.085(2) 0.062(2) 0.0566(19) -0.0055(15) -0.0068(17) -0.0282(18)
O10 0.0365(14) 0.0357(13) 0.0320(13) -0.0057(11) -0.0093(10) -0.0018(11)
O13 0.190(5) 0.098(3) 0.095(3) -0.048(3) -0.054(3) 0.018(3)
S1 0.0357(5) 0.0531(6) 0.0364(5) -0.0219(4) -0.0003(4) -0.0056(4)
S2 0.0469(6) 0.0431(5) 0.0357(5) -0.0175(4) 0.0045(4) -0.0046(5)
S3 0.0398(5) 0.0465(6) 0.0339(5) -0.0182(4) 0.0082(4) -0.0100(4)
S4 0.0353(5) 0.0416(5) 0.0455(5) -0.0199(4) -0.0085(4) 0.0075(4)
C1 0.058(5) 0.040(4) 0.084(5) -0.006(3) -0.002(4) 0.008(3)
C2 0.064(5) 0.049(5) 0.126(9) -0.029(6) 0.022(5) 0.013(4)
C3 0.145(9) 0.070(6) 0.098(8) -0.059(6) -0.044(7) 0.034(7)
C1' 0.056(9) 0.039(8) 0.050(8) -0.025(6) 0.015(7) 0.006(7)
C2' 0.096(13) 0.050(9) 0.068(12) -0.028(9) 0.007(10) 0.000(9)
C3' 0.10(2) 0.085(16) 0.099(16) -0.052(14) -0.062(15) 0.069(15)
C57 0.058(3) 0.053(3) 0.045(3) -0.005(2) -0.012(2) 0.012(2)
O11 0.047(2) 0.066(3) 0.048(3) -0.017(2) -0.0250(19) -0.001(2)
O12 0.055(2) 0.063(3) 0.045(3) -0.001(2) -0.0177(18) 0.010(2)
C57' 0.061(4) 0.059(4) 0.047(4) -0.004(4) -0.018(4) 0.014(4)
O11' 0.050(3) 0.050(4) 0.041(3) -0.012(3) -0.020(3) 0.004(3)
O12' 0.055(2) 0.063(3) 0.045(3) -0.001(2) -0.0177(18) 0.010(2)
C33 0.062(4) 0.050(3) 0.097(4) -0.016(3) -0.031(3) -0.004(3)
C34 0.055(4) 0.047(3) 0.086(4) -0.021(3) -0.030(3) -0.005(3)
C33' 0.063(4) 0.055(4) 0.093(4) -0.009(4) -0.021(4) 0.003(4)
C34' 0.058(5) 0.053(4) 0.090(4) -0.012(4) -0.028(4) 0.002(3)

loop_
_atom_type_symbol
_atom_type_description
_atom_type_scat_dispersion_real
_atom_type_scat_dispersion_imag
_atom_type_scat_source
C C 0.0033 0.0016 'International Tables Vol C Tables 4.2.6.8 and 6.1.1.4'
H H 0.0000 0.0000 'International Tables Vol C Tables 4.2.6.8 and 6.1.1.4'
N N 0.0061 0.0033 'International Tables Vol C Tables 4.2.6.8 and 6.1.1.4'
O O 0.0106 0.0060 'International Tables Vol C Tables 4.2.6.8 and 6.1.1.4'
S S 0.1246 0.1234 'International Tables Vol C Tables 4.2.6.8 and 6.1.1.4'

loop_
_geom_angle_atom_site_label_1
_geom_angle_atom_site_label_2
_geom_angle_atom_site_label_3
_geom_angle
C3' C4 C3 135.6(9)
C3' C4 C5 111.8(9)
C3 C4 C5 111.7(4)
C3' C4 C2' 115.8(13)
C3 C4 C2' 49.8(7)
C5 C4 C2' 115.0(7)
C3' C4 C2 39.6(10)
C3 C4 C2 112.4(7)
C5 C4 C2 112.8(5)
C2' C4 C2 132.1(7)
C3' C4 C1 65.9(12)
C3 C4 C1 108.5(6)
C5 C4 C1 107.3(4)
C2' C4 C1 60.0(7)
C2 C4 C1 103.5(5)
C3' C4 C1' 107.5(12)
C3 C4 C1' 52.8(7)
C5 C4 C1' 103.9(5)
C2' C4 C1' 101.2(9)
C2 C4 C1' 68.9(6)
C1 C4 C1' 148.2(6)
C6 C5 C10 117.5(3)
C6 C5 C4 122.5(3)
C10 C5 C4 120.0(3)
C5 C6 C7 122.4(3)
C5 C6 H6 118.8
C7 C6 H6 118.8
C6 C7 C8 119.3(3)
C6 C7 S3 120.3(3)
C8 C7 S3 120.4(3)
O6 C8 C9 119.9(3)
O6 C8 C7 121.1(3)
C9 C8 C7 119.0(3)
C10 C9 C8 120.6(3)
C10 C9 S1 118.9(3)
C8 C9 S1 120.2(3)
C9 C10 C5 121.3(3)
C9 C10 H10 119.4
C5 C10 H10 119.4
O6 C11 C12 105.4(3)
O6 C11 H11A 110.7
C12 C11 H11A 110.7
O6 C11 H11B 110.7
C12 C11 H11B 110.7
H11A C11 H11B 108.8
N1 C12 C11 110.0(3)
N1 C12 H12A 109.7
C11 C12 H12A 109.7
N1 C12 H12B 109.7
C11 C12 H12B 109.7
H12A C12 H12B 108.2
N1 C13 C14 104.9(4)
N1 C13 H13 127.5
C14 C13 H13 127.5
N3 C14 C13 108.9(3)
N3 C14 C15 122.1(3)
C13 C14 C15 128.9(4)
O5 C15 C14 106.2(3)
O5 C15 H15A 110.5
C14 C15 H15A 110.5
O5 C15 H15B 110.5
C14 C15 H15B 110.5
H15A C15 H15B 108.7
O5 C16 C17 123.3(3)
O5 C16 C21 115.9(3)
C17 C16 C21 120.8(3)
C18 C17 C16 119.7(4)
C18 C17 H17 120.1
C16 C17 H17 120.1
C19 C18 C17 120.0(4)
C19 C18 H18 120.0
C17 C18 H18 120.0
C20 C19 C18 120.5(3)
C20 C19 H19 119.7
C18 C19 H19 119.7
C19 C20 C21 121.1(4)
C19 C20 C25 119.0(3)
C21 C20 C25 119.9(3)
C16 C21 C20 117.8(3)
C16 C21 C22 122.8(3)
C20 C21 C22 119.2(3)
O3 C22 C21 122.3(3)
O3 C22 C23 120.8(4)
C21 C22 C23 116.8(3)
C29 C23 C24 119.3(3)
C29 C23 C22 121.9(3)
C24 C23 C22 118.7(3)
C26 C24 C23 120.2(4)
C26 C24 C25 119.6(3)
C23 C24 C25 120.1(3)
O4 C25 C24 120.9(4)
O4 C25 C20 121.7(4)
C24 C25 C20 117.4(3)
C27 C26 C24 119.6(4)
C27 C26 H26 120.2
C24 C26 H26 120.2
C26 C27 C28 121.3(4)
C26 C27 H27 119.3
C28 C27 H27 119.3
C27 C28 C29 119.5(4)
C27 C28 H28 120.2
C29 C28 H28 120.2
O2 C29 C28 123.0(4)
O2 C29 C23 117.0(3)
C28 C29 C23 119.9(3)
O2 C30 C31 106.0(3)
O2 C30 H30A 110.5
C31 C30 H30A 110.5
O2 C30 H30B 110.5
C31 C30 H30B 110.5
H30A C30 H30B 108.7
C32 C31 N6 108.2(4)
C32 C31 C30 129.8(4)
N6 C31 C30 122.0(4)
C31 C32 N4 105.4(4)
C31 C32 H32 127.3
N4 C32 H32 127.3
O1 C35 C40 120.8(3)
O1 C35 C36 120.3(3)
C40 C35 C36 118.9(3)
C37 C36 C35 119.7(3)
C37 C36 S4 119.5(3)
C35 C36 S4 120.8(3)
C38 C37 C36 122.5(3)
C38 C37 H37 118.8
C36 C37 H37 118.8
C37 C38 C39 116.9(3)
C37 C38 C41 122.4(3)
C39 C38 C41 120.7(3)
C40 C39 C38 122.5(3)
C40 C39 H39 118.7
C38 C39 H39 118.7
C39 C40 C35 119.4(3)
C39 C40 S2 120.3(3)
C35 C40 S2 120.3(3)
C44 C41 C43 109.2(4)
C44 C41 C42 109.1(4)
C43 C41 C42 107.9(4)
C44 C41 C38 110.0(4)
C43 C41 C38 111.8(3)
C42 C41 C38 108.8(3)
C41 C42 H42A 109.5
C41 C42 H42B 109.5
H42A C42 H42B 109.5
C41 C42 H42C 109.5
H42A C42 H42C 109.5
H42B C42 H42C 109.5
C41 C43 H43A 109.5
C41 C43 H43B 109.5
H43A C43 H43B 109.5
C41 C43 H43C 109.5
H43A C43 H43C 109.5
H43B C43 H43C 109.5
C41 C44 H44A 109.5
C41 C44 H44B 109.5
H44A C44 H44B 109.5
C41 C44 H44C 109.5
H44A C44 H44C 109.5
H44B C44 H44C 109.5
C48 C45 H45A 109.5
C48 C45 H45B 109.5
H45A C45 H45B 109.5
C48 C45 H45C 109.5
H45A C45 H45C 109.5
H45B C45 H45C 109.5
C48 C46 H46A 109.5
C48 C46 H46B 109.5
H46A C46 H46B 109.5
C48 C46 H46C 109.5
H46A C46 H46C 109.5
H46B C46 H46C 109.5
C48 C47 H47A 109.5
C48 C47 H47B 109.5
H47A C47 H47B 109.5
C48 C47 H47C 109.5
H47A C47 H47C 109.5
H47B C47 H47C 109.5
C46 C48 C45 109.6(3)
C46 C48 C49 112.1(3)
C45 C48 C49 109.4(3)
C46 C48 C47 108.5(3)
C45 C48 C47 108.2(4)
C49 C48 C47 109.0(3)
C50 C49 C54 117.0(3)
C50 C49 C48 119.0(3)
C54 C49 C48 124.0(3)
C51 C50 C49 122.7(3)
C51 C50 H50 118.6
C49 C50 H50 118.6
C50 C51 C52 119.9(3)
C50 C51 S4 118.0(3)
C52 C51 S4 121.9(2)
O10 C52 C51 120.5(3)
O10 C52 C53 121.0(3)
C51 C52 C53 118.5(3)
C54 C53 C52 120.1(3)
C54 C53 S1 120.1(3)
C52 C53 S1 119.7(2)
C49 C54 C53 121.7(3)
C49 C54 H54 119.2
C53 C54 H54 119.2
O10 C55 C56 113.1(4)
O10 C55 H55A 109.0
C56 C55 H55A 109.0
O10 C55 H55B 109.0
C56 C55 H55B 109.0
H55A C55 H55B 107.8
O11' C56 O12' 93.1(16)
O11' C56 O11 124.5(15)
O12' C56 O11 33.3(7)
O11' C56 O12 12.2(18)
O12' C56 O12 100.4(10)
O11 C56 O12 128.9(6)
O11' C56 C55 119.6(16)
O12' C56 C55 143.0(10)
O11 C56 C55 115.6(5)
O12 C56 C55 115.0(6)
C61 C58 H58A 109.5
C61 C58 H58B 109.5
H58A C58 H58B 109.5
C61 C58 H58C 109.5
H58A C58 H58C 109.5
H58B C58 H58C 109.5
C61 C59 H59A 109.5
C61 C59 H59B 109.5
H59A C59 H59B 109.5
C61 C59 H59C 109.5
H59A C59 H59C 109.5
H59B C59 H59C 109.5
C61 C60 H60A 109.5
C61 C60 H60B 109.5
H60A C60 H60B 109.5
C61 C60 H60C 109.5
H60A C60 H60C 109.5
H60B C60 H60C 109.5
C58 C61 C59 110.0(4)
C58 C61 C62 109.3(4)
C59 C61 C62 108.0(3)
C58 C61 C60 110.4(4)
C59 C61 C60 107.4(4)
C62 C61 C60 111.7(4)
C63 C62 C67 117.1(3)
C63 C62 C61 123.5(3)
C67 C62 C61 119.4(3)
C62 C63 C64 122.1(3)
C62 C63 H63 118.9
C64 C63 H63 118.9
C65 C64 C63 119.3(3)
C65 C64 S2 120.7(3)
C63 C64 S2 120.0(3)
O7 C65 C66 118.6(3)
O7 C65 C64 122.2(3)
C66 C65 C64 119.0(3)
C67 C66 C65 120.3(3)
C67 C66 S3 118.2(3)
C65 C66 S3 121.3(3)
C66 C67 C62 122.1(3)
C66 C67 H67 118.9
C62 C67 H67 118.9
O7 C68 C69 114.8(3)
O7 C68 H68A 108.6
C69 C68 H68A 108.6
O7 C68 H68B 108.6
C69 C68 H68B 108.6
H68A C68 H68B 107.5
O8 C69 O9 123.7(4)
O8 C69 C68 126.1(4)
O9 C69 C68 110.2(4)
O9 C70 H70A 109.5
O9 C70 H70B 109.5
H70A C70 H70B 109.5
O9 C70 H70C 109.5
H70A C70 H70C 109.5
H70B C70 H70C 109.5
O13 C71 H71A 109.5
O13 C71 H71B 109.5
H71A C71 H71B 109.5
O13 C71 H71C 109.5
H71A C71 H71C 109.5
H71B C71 H71C 109.5
N2 N1 C13 111.2(3)
N2 N1 C12 120.9(3)
C13 N1 C12 127.9(3)
N3 N2 N1 106.6(3)
N2 N3 C14 108.4(3)
N5 N4 C32 110.5(3)
N5 N4 C33 116.5(4)
C32 N4 C33 130.4(5)
N5 N4 C33' 113.9(9)
C32 N4 C33' 124.5(9)
C33 N4 C33' 45.5(7)
N6 N5 N4 106.3(3)
N5 N6 C31 109.6(4)
C35 O1 C34' 113.1(9)
C35 O1 C34 115.8(3)
C34' O1 C34 36.4(8)
C29 O2 C30 119.9(3)
C16 O5 C15 119.4(3)
C8 O6 C11 112.2(2)
C65 O7 C68 118.5(3)
C69 O9 C70 119.0(4)
C52 O10 C55 113.0(3)
C71 O13 H13A 109.5
C9 S1 C53 102.66(15)
C40 S2 C64 101.17(16)
C7 S3 C66 98.72(16)
C51 S4 C36 96.66(16)
C4 C1 H1A 109.5
C4 C1 H1B 109.5
C4 C1 H1C 109.5
C4 C2 H2A 109.5
C4 C2 H2B 109.5
C4 C2 H2C 109.5
C4 C3 H3A 109.5
C4 C3 H3B 109.5
C4 C3 H3C 109.5
C4 C1' H1'1 109.5
C4 C1' H1'2 109.5
H1'1 C1' H1'2 109.5
C4 C1' H1'3 109.5
H1'1 C1' H1'3 109.5
H1'2 C1' H1'3 109.5
C4 C2' H2'1 109.5
C4 C2' H2'2 109.5
H2'1 C2' H2'2 109.5
C4 C2' H2'3 109.5
H2'1 C2' H2'3 109.5
H2'2 C2' H2'3 109.5
C4 C3' H3'1 109.5
C4 C3' H3'2 109.5
H3'1 C3' H3'2 109.5
C4 C3' H3'3 109.5
H3'1 C3' H3'3 109.5
H3'2 C3' H3'3 109.5
O12 C57 H57A 109.5
O12 C57 H57B 109.5
H57A C57 H57B 109.5
O12 C57 H57C 109.5
H57A C57 H57C 109.5
H57B C57 H57C 109.5
C56 O12 C57 107.2(8)
O12' C57' H57D 109.5
O12' C57' H57E 109.5
H57D C57' H57E 109.5
O12' C57' H57F 109.5
H57D C57' H57F 109.5
H57E C57' H57F 109.5
C56 O12' C57' 131.6(16)
C34 C33 N4 105.9(5)
C34 C33 H33A 110.6
N4 C33 H33A 110.6
C34 C33 H33B 110.6
N4 C33 H33B 110.6
H33A C33 H33B 108.7
C33 C34 O1 106.1(5)
C33 C34 H34A 110.5
O1 C34 H34A 110.5
C33 C34 H34B 110.5
O1 C34 H34B 110.5
H34A C34 H34B 108.7
C34' C33' N4 110.9(14)
C34' C33' H33C 109.5
N4 C33' H33C 109.5
C34' C33' H33D 109.5
N4 C33' H33D 109.5
H33C C33' H33D 108.1
C33' C34' O1 120.8(17)
C33' C34' H34C 107.1
O1 C34' H34C 107.1
C33' C34' H34D 107.1
O1 C34' H34D 107.1
H34C C34' H34D 106.8

loop_
_geom_bond_atom_site_label_1
_geom_bond_atom_site_label_2
_geom_bond_distance
C4 C3' 1.393(17)
C4 C3 1.434(9)
C4 C5 1.523(5)
C4 C2' 1.536(17)
C4 C2 1.540(9)
C4 C1 1.595(8)
C4 C1' 1.699(13)
C5 C6 1.382(5)
C5 C10 1.393(5)
C6 C7 1.392(5)
C6 H6 0.9500
C7 C8 1.397(5)
C7 S3 1.783(4)
C8 O6 1.370(4)
C8 C9 1.388(5)
C9 C10 1.387(5)
C9 S1 1.780(3)
C10 H10 0.9500
C11 O6 1.435(4)
C11 C12 1.502(5)
C11 H11A 0.9900
C11 H11B 0.9900
C12 N1 1.462(4)
C12 H12A 0.9900
C12 H12B 0.9900
C13 N1 1.340(4)
C13 C14 1.349(5)
C13 H13 0.9500
C14 N3 1.346(5)
C14 C15 1.498(5)
C15 O5 1.398(4)
C15 H15A 0.9900
C15 H15B 0.9900
C16 O5 1.364(4)
C16 C17 1.393(5)
C16 C21 1.402(5)
C17 C18 1.384(5)
C17 H17 0.9500
C18 C19 1.382(5)
C18 H18 0.9500
C19 C20 1.371(5)
C19 H19 0.9500
C20 C21 1.404(5)
C20 C25 1.491(5)
C21 C22 1.478(5)
C22 O3 1.214(4)
C22 C23 1.494(5)
C23 C29 1.398(5)
C23 C24 1.403(5)
C24 C26 1.390(5)
C24 C25 1.488(5)
C25 O4 1.214(4)
C26 C27 1.373(6)
C26 H26 0.9500
C27 C28 1.387(5)
C27 H27 0.9500
C28 C29 1.392(5)
C28 H28 0.9500
C29 O2 1.350(4)
C30 O2 1.421(4)
C30 C31 1.486(5)
C30 H30A 0.9900
C30 H30B 0.9900
C31 C32 1.337(5)
C31 N6 1.341(5)
C32 N4 1.338(5)
C32 H32 0.9500
C35 O1 1.370(4)
C35 C40 1.394(5)
C35 C36 1.401(5)
C36 C37 1.386(5)
C36 S4 1.788(4)
C37 C38 1.380(5)
C37 H37 0.9500
C38 C39 1.391(5)
C38 C41 1.543(5)
C39 C40 1.388(5)
C39 H39 0.9500
C40 S2 1.789(4)
C41 C44 1.511(6)
C41 C43 1.525(6)
C41 C42 1.539(6)
C42 H42A 0.9800
C42 H42B 0.9800
C42 H42C 0.9800
C43 H43A 0.9800
C43 H43B 0.9800
C43 H43C 0.9800
C44 H44A 0.9800
C44 H44B 0.9800
C44 H44C 0.9800
C45 C48 1.531(5)
C45 H45A 0.9800
C45 H45B 0.9800
C45 H45C 0.9800
C46 C48 1.513(5)
C46 H46A 0.9800
C46 H46B 0.9800
C46 H46C 0.9800
C47 C48 1.533(6)
C47 H47A 0.9800
C47 H47B 0.9800
C47 H47C 0.9800
C48 C49 1.533(5)
C49 C50 1.385(5)
C49 C54 1.385(5)
C50 C51 1.381(4)
C50 H50 0.9500
C51 C52 1.390(5)
C51 S4 1.787(3)
C52 O10 1.381(4)
C52 C53 1.399(5)
C53 C54 1.395(4)
C53 S1 1.780(3)
C54 H54 0.9500
C55 O10 1.414(4)
C55 C56 1.471(5)
C55 H55A 0.9900
C55 H55B 0.9900
C56 O11' 1.13(3)
C56 O12' 1.157(14)
C56 O11 1.272(6)
C56 O12 1.357(13)
C58 C61 1.521(7)
C58 H58A 0.9800
C58 H58B 0.9800
C58 H58C 0.9800
C59 C61 1.534(6)
C59 H59A 0.9800
C59 H59B 0.9800
C59 H59C 0.9800
C60 C61 1.542(6)
C60 H60A 0.9800
C60 H60B 0.9800
C60 H60C 0.9800
C61 C62 1.536(5)
C62 C63 1.385(5)
C62 C67 1.388(5)
C63 C64 1.396(5)
C63 H63 0.9500
C64 C65 1.393(4)
C64 S2 1.793(4)
C65 O7 1.381(4)
C65 C66 1.391(5)
C66 C67 1.374(5)
C66 S3 1.784(3)
C67 H67 0.9500
C68 O7 1.433(5)
C68 C69 1.480(6)
C68 H68A 0.9900
C68 H68B 0.9900
C69 O8 1.214(5)
C69 O9 1.318(5)
C70 O9 1.432(5)
C70 H70A 0.9800
C70 H70B 0.9800
C70 H70C 0.9800
C71 O13 1.332(5)
C71 H71A 0.9800
C71 H71B 0.9800
C71 H71C 0.9800
N1 N2 1.330(4)
N2 N3 1.327(4)
N4 N5 1.334(5)
N4 C33 1.508(6)
N4 C33' 1.536(10)
N5 N6 1.303(5)
O1 C34' 1.399(13)
O1 C34 1.492(6)
O13 H13A 0.8400
C1 H1A 0.9800
C1 H1B 0.9800
C1 H1C 0.9800
C2 H2A 0.9800
C2 H2B 0.9800
C2 H2C 0.9800
C3 H3A 0.9800
C3 H3B 0.9800
C3 H3C 0.9800
C1' H1'1 0.9800
C1' H1'2 0.9800
C1' H1'3 0.9800
C2' H2'1 0.9800
C2' H2'2 0.9800
C2' H2'3 0.9800
C3' H3'1 0.9800
C3' H3'2 0.9800
C3' H3'3 0.9800
C57 O12 1.460(12)
C57 H57A 0.9800
C57 H57B 0.9800
C57 H57C 0.9800
C57' O12' 1.442(18)
C57' H57D 0.9800
C57' H57E 0.9800
C57' H57F 0.9800
C33 C34 1.484(9)
C33 H33A 0.9900
C33 H33B 0.9900
C34 H34A 0.9900
C34 H34B 0.9900
C33' C34' 1.33(3)
C33' H33C 0.9900
C33' H33D 0.9900
C34' H34C 0.9900
C34' H34D 0.9900

loop_
_geom_hbond_atom_site_label_D
_geom_hbond_atom_site_label_H
_geom_hbond_atom_site_label_A
_geom_hbond_distance_DH
_geom_hbond_distance_HA
_geom_hbond_distance_DA
_geom_hbond_angle_DHA
_geom_hbond_site_symmetry_A
O13 H13A N5 0.84 2.08 2.894(5) 163.4 2_656

loop_
_geom_torsion_atom_site_label_1
_geom_torsion_atom_site_label_2
_geom_torsion_atom_site_label_3
_geom_torsion_atom_site_label_4
_geom_torsion
C3' C4 C5 C6 -51.9(14)
C3 C4 C5 C6 118.8(7)
C2' C4 C5 C6 173.4(8)
C2 C4 C5 C6 -9.0(7)
C1 C4 C5 C6 -122.3(5)
C1' C4 C5 C6 63.7(7)
C3' C4 C5 C10 127.6(13)
C3 C4 C5 C10 -61.6(7)
C2' C4 C5 C10 -7.1(9)
C2 C4 C5 C10 170.6(6)
C1 C4 C5 C10 57.3(5)
C1' C4 C5 C10 -116.7(6)
C10 C5 C6 C7 -0.1(5)
C4 C5 C6 C7 179.5(3)
C5 C6 C7 C8 0.1(5)
C5 C6 C7 S3 177.7(3)
C6 C7 C8 O6 -178.1(3)
S3 C7 C8 O6 4.3(4)
C6 C7 C8 C9 0.2(5)
S3 C7 C8 C9 -177.4(2)
O6 C8 C9 C10 177.8(3)
C7 C8 C9 C10 -0.5(5)
O6 C8 C9 S1 -8.8(4)
C7 C8 C9 S1 172.9(2)
C8 C9 C10 C5 0.5(5)
S1 C9 C10 C5 -172.9(3)
C6 C5 C10 C9 -0.2(5)
C4 C5 C10 C9 -179.8(3)
O6 C11 C12 N1 -173.9(3)
N1 C13 C14 N3 0.3(4)
N1 C13 C14 C15 176.5(4)
N3 C14 C15 O5 82.7(5)
C13 C14 C15 O5 -93.1(5)
O5 C16 C17 C18 -179.3(3)
C21 C16 C17 C18 1.4(6)
C16 C17 C18 C19 -3.1(6)
C17 C18 C19 C20 2.4(6)
C18 C19 C20 C21 0.0(6)
C18 C19 C20 C25 179.2(3)
O5 C16 C21 C20 -178.4(3)
C17 C16 C21 C20 0.9(5)
O5 C16 C21 C22 6.0(5)
C17 C16 C21 C22 -174.6(4)
C19 C20 C21 C16 -1.6(5)
C25 C20 C21 C16 179.2(3)
C19 C20 C21 C22 174.1(3)
C25 C20 C21 C22 -5.1(5)
C16 C21 C22 O3 27.0(6)
C20 C21 C22 O3 -148.5(4)
C16 C21 C22 C23 -157.5(3)
C20 C21 C22 C23 27.0(5)
O3 C22 C23 C29 -30.3(6)
C21 C22 C23 C29 154.1(4)
O3 C22 C23 C24 148.2(4)
C21 C22 C23 C24 -27.4(5)
C29 C23 C24 C26 1.3(6)
C22 C23 C24 C26 -177.2(4)
C29 C23 C24 C25 -175.7(4)
C22 C23 C24 C25 5.8(5)
C26 C24 C25 O4 19.6(6)
C23 C24 C25 O4 -163.4(4)
C26 C24 C25 C20 -160.9(4)
C23 C24 C25 C20 16.2(5)
C19 C20 C25 O4 -16.3(6)
C21 C20 C25 O4 162.9(4)
C19 C20 C25 C24 164.2(3)
C21 C20 C25 C24 -16.6(5)
C23 C24 C26 C27 -2.1(6)
C25 C24 C26 C27 174.9(4)
C24 C26 C27 C28 0.2(7)
C26 C27 C28 C29 2.4(7)
C27 C28 C29 O2 -179.6(4)
C27 C28 C29 C23 -3.1(7)
C24 C23 C29 O2 178.0(4)
C22 C23 C29 O2 -3.5(6)
C24 C23 C29 C28 1.3(6)
C22 C23 C29 C28 179.8(4)
O2 C30 C31 C32 8.0(7)
O2 C30 C31 N6 -174.1(4)
N6 C31 C32 N4 -0.5(6)
C30 C31 C32 N4 177.6(4)
O1 C35 C36 C37 177.5(3)
C40 C35 C36 C37 -4.8(5)
O1 C35 C36 S4 -5.8(4)
C40 C35 C36 S4 172.0(3)
C35 C36 C37 C38 1.3(5)
S4 C36 C37 C38 -175.5(3)
C36 C37 C38 C39 1.8(5)
C36 C37 C38 C41 -179.3(3)
C37 C38 C39 C40 -1.4(6)
C41 C38 C39 C40 179.7(3)
C38 C39 C40 C35 -2.1(6)
C38 C39 C40 S2 177.8(3)
O1 C35 C40 C39 -177.1(3)
C36 C35 C40 C39 5.2(5)
O1 C35 C40 S2 3.0(5)
C36 C35 C40 S2 -174.8(2)
C37 C38 C41 C44 123.0(4)
C39 C38 C41 C44 -58.1(5)
C37 C38 C41 C43 1.5(6)
C39 C38 C41 C43 -179.6(4)
C37 C38 C41 C42 -117.5(4)
C39 C38 C41 C42 61.3(5)
C46 C48 C49 C50 173.1(3)
C45 C48 C49 C50 51.4(5)
C47 C48 C49 C50 -66.7(4)
C46 C48 C49 C54 -8.2(5)
C45 C48 C49 C54 -130.0(4)
C47 C48 C49 C54 111.9(4)
C54 C49 C50 C51 0.3(5)
C48 C49 C50 C51 179.0(3)
C49 C50 C51 C52 -3.1(5)
C49 C50 C51 S4 172.8(3)
C50 C51 C52 O10 -178.3(3)
S4 C51 C52 O10 6.1(5)
C50 C51 C52 C53 3.4(5)
S4 C51 C52 C53 -172.3(3)
O10 C52 C53 C54 -179.4(3)
C51 C52 C53 C54 -1.0(5)
O10 C52 C53 S1 4.1(4)
C51 C52 C53 S1 -177.6(3)
C50 C49 C54 C53 2.1(5)
C48 C49 C54 C53 -176.5(3)
C52 C53 C54 C49 -1.7(5)
S1 C53 C54 C49 174.8(3)
O10 C55 C56 O11' -9.4(18)
O10 C55 C56 O12' -158.3(14)
O10 C55 C56 O11 176.2(4)
O10 C55 C56 O12 3.4(7)
C58 C61 C62 C63 120.0(4)
C59 C61 C62 C63 -120.3(4)
C60 C61 C62 C63 -2.4(6)
C58 C61 C62 C67 -62.4(5)
C59 C61 C62 C67 57.3(5)
C60 C61 C62 C67 175.2(4)
C67 C62 C63 C64 1.0(6)
C61 C62 C63 C64 178.6(4)
C62 C63 C64 C65 2.1(5)
C62 C63 C64 S2 -175.9(3)
C63 C64 C65 O7 -178.5(3)
S2 C64 C65 O7 -0.4(5)
C63 C64 C65 C66 -4.8(5)
S2 C64 C65 C66 173.2(3)
O7 C65 C66 C67 178.3(3)
C64 C65 C66 C67 4.4(5)
O7 C65 C66 S3 3.4(4)
C64 C65 C66 S3 -170.5(3)
C65 C66 C67 C62 -1.3(5)
S3 C66 C67 C62 173.8(3)
C63 C62 C67 C66 -1.5(5)
C61 C62 C67 C66 -179.2(4)
O7 C68 C69 O8 3.6(6)
O7 C68 C69 O9 -177.1(3)
C14 C13 N1 N2 0.6(4)
C14 C13 N1 C12 -179.3(3)
C11 C12 N1 N2 127.1(3)
C11 C12 N1 C13 -53.0(5)
C13 N1 N2 N3 -1.3(4)
C12 N1 N2 N3 178.7(3)
N1 N2 N3 C14 1.4(4)
C13 C14 N3 N2 -1.0(5)
C15 C14 N3 N2 -177.6(3)
C31 C32 N4 N5 1.1(6)
C31 C32 N4 C33 -159.7(6)
C31 C32 N4 C33' 142.5(10)
C32 N4 N5 N6 -1.2(6)
C33 N4 N5 N6 162.5(5)
C33' N4 N5 N6 -147.0(9)
N4 N5 N6 C31 0.9(6)
C32 C31 N6 N5 -0.2(6)
C30 C31 N6 N5 -178.5(4)
C40 C35 O1 C34' 120.5(11)
C36 C35 O1 C34' -61.8(11)
C40 C35 O1 C34 80.5(5)
C36 C35 O1 C34 -101.8(4)
C28 C29 O2 C30 -3.4(6)
C23 C29 O2 C30 -179.9(4)
C31 C30 O2 C29 -172.4(3)
C17 C16 O5 C15 -16.8(6)
C21 C16 O5 C15 162.6(4)
C14 C15 O5 C16 -175.7(3)
C9 C8 O6 C11 96.8(3)
C7 C8 O6 C11 -84.9(4)
C12 C11 O6 C8 -173.0(3)
C66 C65 O7 C68 117.3(4)
C64 C65 O7 C68 -69.0(4)
C69 C68 O7 C65 -72.1(4)
O8 C69 O9 C70 0.0(6)
C68 C69 O9 C70 -179.3(3)
C51 C52 O10 C55 92.9(4)
C53 C52 O10 C55 -88.7(4)
C56 C55 O10 C52 -175.0(3)
C10 C9 S1 C53 -113.4(3)
C8 C9 S1 C53 73.1(3)
C54 C53 S1 C9 57.7(3)
C52 C53 S1 C9 -125.8(3)
C39 C40 S2 C64 -89.2(3)
C35 C40 S2 C64 90.8(3)
C65 C64 S2 C40 -128.5(3)
C63 C64 S2 C40 49.6(3)
C6 C7 S3 C66 118.2(3)
C8 C7 S3 C66 -64.2(3)
C67 C66 S3 C7 -58.1(3)
C65 C66 S3 C7 116.9(3)
C50 C51 S4 C36 -66.3(3)
C52 C51 S4 C36 109.5(3)
C37 C36 S4 C51 95.3(3)
C35 C36 S4 C51 -81.5(3)
O11' C56 O12 C57 -60(9)
O12' C56 O12 C57 -6.0(11)
O11 C56 O12 C57 13.5(12)
C55 C56 O12 C57 -174.9(6)
O11' C56 O12' C57' 31(2)
O11 C56 O12' C57' -131(3)
O12 C56 O12' C57' 21.2(19)
C55 C56 O12' C57' -175.7(11)
N5 N4 C33 C34 82.4(7)
C32 N4 C33 C34 -117.8(7)
C33' N4 C33 C34 -15.9(12)
N4 C33 C34 O1 177.5(5)
C35 O1 C34 C33 97.0(5)
C34' O1 C34 C33 2.6(15)
N5 N4 C33' C34' -96.3(18)
C32 N4 C33' C34' 123.4(16)
C33 N4 C33' C34' 8.1(13)
N4 C33' C34' O1 174.1(14)
C35 O1 C34' C33' -120.4(19)
C34 O1 C34' C33' -17.7(14)
